data_7204977
loop_
_publ_author_name
'Linder, Michael R.'
'Frey, Wolfgang U.'
'Podlech, Joachim'

_publ_contact_author ' Joachim Podlech'
_publ_section_title
;
 Diazoketones as precursors in \^I&#x00B2;-lactam synthesis. New
 insights into the mechanism of the photochemically induced Staudinger
 reaction
;
_journal_issue 20
_journal_name_full 'Journal of the Chemical Society, Perkin Transactions 1'
_journal_page_first 2566
_journal_paper_doi 10.1039/b105748k
_journal_year 2001
_chemical_formula_sum 'C24 H24 N2 O4'
_chemical_formula_weight 404.45
_chemical_melting_point 382.5(5)
_chemical_name_systematic
; 
(3R,4S,1'S)-1-Benzyl-3-(1-benzyloxycarbonylamino)ethyl]-4-(2-furyl)-
azetidin-2-one
;
_space_group_IT_number 76
_symmetry_cell_setting tetragonal
_symmetry_space_group_name_Hall 'P 4w'
_symmetry_space_group_name_H-M 'P 41'
_atom_sites_solution_hydrogens geom
_atom_sites_solution_primary direct
_atom_sites_solution_secondary difmap
_audit_creation_method SHELXL
_cell_angle_alpha 90.00
_cell_angle_beta 90.00
_cell_angle_gamma 90.00
_cell_formula_units_Z 8
_cell_length_a 9.6260(10)
_cell_length_b 9.6260(10)
_cell_length_c 47.354(11)
_cell_measurement_reflns_used 23
_cell_measurement_temperature 293(2)
_cell_measurement_theta_max 13
_cell_measurement_theta_min 9
_cell_volume 4387.8(12)
_computing_cell_refinement 'Siemens P3/V Data Collection System'
_computing_data_collection 'Siemens P3/V Data Collection System'
_computing_data_reduction 'SHELXTL plus - XDISK'
_computing_molecular_graphics 'SHELXTL - XP'
_computing_structure_refinement 'SHELXL-93 (Sheldrick, 1993)'
_computing_structure_solution 'SHELXS-86 (Sheldrick, 1990)'
_diffrn_ambient_temperature 293(2)
_diffrn_measurement_device 'Nicolet P3'
_diffrn_measurement_method 'Wyckoff - Scan'
_diffrn_radiation_monochromator graphite
_diffrn_radiation_source 'fine-focus sealed tube'
_diffrn_radiation_type MoK\a
_diffrn_radiation_wavelength 0.71073
_diffrn_reflns_av_R_equivalents 0.0264
_diffrn_reflns_av_sigmaI/netI 0.0499
_diffrn_reflns_limit_h_max 11
_diffrn_reflns_limit_h_min 0
_diffrn_reflns_limit_k_max 11
_diffrn_reflns_limit_k_min 0
_diffrn_reflns_limit_l_max 54
_diffrn_reflns_limit_l_min 0
_diffrn_reflns_number 3968
_diffrn_reflns_theta_max 24.00
_diffrn_reflns_theta_min 1.29
_diffrn_standards_interval_count 50
_diffrn_standards_number 3
_exptl_absorpt_coefficient_mu 0.084
_exptl_absorpt_correction_type none
_exptl_crystal_colour colourless
_exptl_crystal_density_diffrn 1.224
_exptl_crystal_description block
_exptl_crystal_F_000 1712
_exptl_crystal_size_max 0.50
_exptl_crystal_size_mid 0.35
_exptl_crystal_size_min 0.20
_refine_diff_density_max 0.132
_refine_diff_density_min -0.131
_refine_diff_density_rms 0.031
_refine_ls_abs_structure_details 'Flack H D (1983), Acta Cryst. A39, 876-881'
_refine_ls_abs_structure_Flack 0.44(269)
_refine_ls_extinction_coef 0.0025(3)
_refine_ls_extinction_expression Fc^*^=kFc[1+0.001xFc^2^\l^3^/sin(2\q)]^-1/4^
_refine_ls_extinction_method SHELXL
_refine_ls_goodness_of_fit_all 1.107
_refine_ls_goodness_of_fit_obs 1.213
_refine_ls_matrix_type full
_refine_ls_number_parameters 543
_refine_ls_number_reflns 3248
_refine_ls_number_restraints 1
_refine_ls_restrained_S_all 1.170
_refine_ls_restrained_S_obs 1.212
_refine_ls_R_factor_all 0.0930
_refine_ls_R_factor_obs 0.0535
_refine_ls_shift/esd_max -0.006
_refine_ls_shift/esd_mean 0.001
_refine_ls_structure_factor_coef Fsqd
_refine_ls_weighting_details 'w=1/[\s^2^(Fo^2^)+(0.0227P)^2^+0.9468P] where P=(Fo^2^+2Fc^2^)/3'
_refine_ls_weighting_scheme calc
_refine_ls_wR_factor_all 0.1032
_refine_ls_wR_factor_obs 0.0859
_reflns_number_observed 2435
_reflns_number_total 3483
_reflns_observed_criterion >2sigma(I)
_cod_data_source_file b105748k.txt
_cod_data_source_block s563rm1
_cod_depositor_comments
;
The following automatic conversions were performed:

'_chemical_melting_point' value '382 - 383 K' was changed to
'382.5(5)' - the average value was taken and precision was estimated.

Automatic conversion script
Id: cif_fix_values 1569 2011-02-09 13:29:24Z adriana 

The following automatic conversions were performed:

'_refine_ls_weighting_scheme' value 'calc
w=1/[\s^2^(Fo^2^)+(0.0227P)^2^+0.9468P] where P=(Fo^2^+2Fc^2^)/3' was
changed to 'calc'. New tag '_refine_ls_weighting_details' was
created. The value of the new tag was set to
'w=1/[\s^2^(Fo^2^)+(0.0227P)^2^+0.9468P] where P=(Fo^2^+2Fc^2^)/3'.

Automatic conversion script
Id: cif_fix_values 3143 2015-03-26 13:38:13Z robertas 
;
_cod_original_sg_symbol_H-M P4(1)
_cod_database_code 7204977

loop_
_symmetry_equiv_pos_as_xyz
'x, y, z'
'-x, -y, z+1/2'
'-y, x, z+1/4'
'y, -x, z+3/4'

loop_
_atom_site_aniso_label
_atom_site_aniso_U_11
_atom_site_aniso_U_22
_atom_site_aniso_U_33
_atom_site_aniso_U_23
_atom_site_aniso_U_13
_atom_site_aniso_U_12
N1A 0.041(4) 0.058(4) 0.083(5) 0.005(4) 0.003(3) -0.001(3)
C1A 0.040(5) 0.088(7) 0.071(6) -0.016(5) -0.018(4) -0.012(5)
O1A 0.064(4) 0.102(5) 0.080(4) 0.016(4) -0.003(3) 0.025(4)
N2A 0.065(4) 0.043(4) 0.065(4) -0.018(3) -0.004(3) 0.001(3)
O2A 0.124(5) 0.049(3) 0.122(5) -0.014(4) -0.054(5) 0.015(4)
C2A 0.055(5) 0.063(5) 0.055(5) -0.005(4) -0.009(4) -0.006(4)
O3A 0.064(4) 0.056(3) 0.106(4) -0.031(3) -0.039(3) 0.014(3)
C3A 0.047(4) 0.061(5) 0.071(5) -0.010(5) -0.009(4) -0.009(4)
C4A 0.050(5) 0.062(5) 0.072(6) -0.001(4) -0.001(4) -0.002(4)
C5A 0.066(6) 0.088(6) 0.080(6) -0.003(5) 0.013(5) 0.002(5)
C6A 0.068(6) 0.069(6) 0.058(5) -0.002(5) -0.014(4) 0.012(5)
C7A 0.128(9) 0.079(7) 0.191(11) -0.042(7) -0.116(9) 0.045(7)
C8A 0.062(6) 0.075(7) 0.105(8) -0.024(6) -0.034(6) 0.023(5)
C9A 0.117(10) 0.163(13) 0.096(9) 0.008(9) -0.005(8) 0.006(8)
C10A 0.235(24) 0.221(21) 0.150(16) -0.119(16) -0.115(17) 0.071(18)
C11A 0.128(16) 0.081(11) 0.370(40) -0.026(18) -0.083(22) 0.011(10)
C12A 0.076(10) 0.135(15) 0.337(30) 0.090(20) 0.001(15) 0.029(9)
C13A 0.087(9) 0.119(10) 0.143(10) -0.002(9) 0.002(9) 0.045(8)
C14A 0.059(5) 0.090(6) 0.067(5) 0.000(5) 0.000(5) -0.003(5)
C15A 0.053(5) 0.048(4) 0.057(5) 0.003(4) 0.006(4) -0.009(4)
C16A 0.063(6) 0.096(7) 0.101(7) -0.024(6) 0.021(5) -0.014(5)
C17A 0.103(9) 0.110(8) 0.103(8) -0.040(6) 0.011(7) -0.020(7)
C18A 0.091(9) 0.155(11) 0.083(7) -0.020(8) -0.009(7) -0.040(8)
C19A 0.035(5) 0.184(13) 0.123(10) 0.012(9) -0.001(6) -0.011(7)
C20A 0.062(6) 0.116(8) 0.079(6) -0.022(6) 0.011(5) 0.016(6)
C21A 0.059(5) 0.068(6) 0.049(5) -0.004(4) -0.001(4) 0.000(4)
O4A 0.081(4) 0.073(4) 0.066(4) -0.004(3) -0.014(3) -0.009(3)
C22A 0.082(6) 0.090(7) 0.070(6) 0.007(6) -0.013(5) 0.013(6)
C23A 0.133(9) 0.063(6) 0.068(6) 0.004(5) 0.006(6) 0.009(6)
C24A 0.119(9) 0.075(7) 0.065(6) -0.006(5) -0.006(6) -0.028(6)
N1B 0.048(4) 0.073(4) 0.065(4) -0.010(4) 0.000(3) 0.013(4)
O1B 0.071(4) 0.094(5) 0.085(4) -0.022(4) -0.002(3) -0.017(4)
C1B 0.051(5) 0.070(6) 0.063(5) -0.007(4) -0.016(4) 0.011(4)
N2B 0.058(4) 0.042(3) 0.065(4) -0.006(3) -0.021(3) 0.001(3)
C2B 0.040(4) 0.059(5) 0.053(5) -0.005(4) -0.009(4) 0.019(4)
O2B 0.096(4) 0.043(3) 0.102(5) -0.001(3) -0.034(4) -0.006(3)
O3B 0.073(4) 0.057(3) 0.093(4) 0.007(3) -0.033(3) -0.006(3)
C3B 0.046(4) 0.075(6) 0.056(5) -0.002(4) -0.006(4) 0.003(4)
C4B 0.051(5) 0.045(4) 0.077(6) -0.007(4) -0.006(4) 0.007(4)
C5B 0.052(5) 0.085(6) 0.087(6) -0.001(5) 0.002(5) -0.004(5)
C6B 0.064(5) 0.050(5) 0.064(5) 0.013(4) -0.013(4) 0.003(4)
C7B 0.115(9) 0.078(7) 0.158(10) 0.023(7) -0.064(8) -0.007(7)
C8B 0.070(6) 0.074(6) 0.079(7) 0.028(6) -0.023(5) -0.017(5)
C9B 0.091(8) 0.116(9) 0.097(7) 0.006(8) -0.007(7) -0.041(8)
C10B 0.084(8) 0.119(10) 0.152(12) -0.017(10) -0.032(8) -0.010(7)
C11B 0.100(10) 0.113(10) 0.175(16) 0.057(11) -0.076(10) -0.019(8)
C12B 0.146(13) 0.169(15) 0.102(10) 0.053(11) -0.017(9) -0.011(12)
C13B 0.087(8) 0.135(10) 0.110(9) 0.036(8) -0.020(7) 0.012(7)
C14B 0.061(5) 0.067(5) 0.055(4) -0.003(4) 0.000(4) 0.004(4)
C15B 0.053(5) 0.057(5) 0.065(5) -0.011(4) -0.002(4) 0.009(4)
C16B 0.076(6) 0.109(8) 0.081(7) 0.012(6) 0.001(5) 0.007(6)
C17B 0.107(9) 0.120(9) 0.122(9) 0.019(7) -0.032(8) 0.051(8)
C18B 0.072(8) 0.108(9) 0.142(11) -0.025(8) -0.041(8) 0.046(6)
C19B 0.078(8) 0.135(10) 0.110(9) -0.016(9) 0.002(7) 0.018(7)
C20B 0.054(6) 0.086(6) 0.094(6) -0.005(5) 0.003(5) 0.018(5)
C21B 0.067(6) 0.067(6) 0.053(5) -0.006(5) -0.002(4) 0.004(5)
O4B 0.109(5) 0.114(6) 0.091(5) 0.031(4) -0.017(4) 0.024(4)
C22B 0.174(11) 0.082(8) 0.061(6) -0.011(6) 0.024(7) -0.036(8)
C23B 0.255(21) 0.078(9) 0.127(13) -0.026(9) 0.080(13) -0.024(11)
C24B 0.226(18) 0.093(11) 0.142(13) 0.079(9) 0.076(12) 0.075(11)

loop_
_atom_site_label
_atom_site_type_symbol
_atom_site_fract_x
_atom_site_fract_y
_atom_site_fract_z
_atom_site_U_iso_or_equiv
_atom_site_thermal_displace_type
_atom_site_occupancy
_atom_site_calc_flag
_atom_site_refinement_flags
_atom_site_disorder_group
N1A N 0.4813(6) 0.6892(7) 0.05148(14) 0.061(2) Uani 1 d . .
C1A C 0.3633(8) 0.7302(10) 0.0643(2) 0.066(2) Uani 1 d . .
O1A O 0.2937(6) 0.8345(7) 0.06118(11) 0.082(2) Uani 1 d . .
N2A N 0.4658(6) 0.6885(6) 0.12619(12) 0.058(2) Uani 1 d . .
H2A H 0.4663(6) 0.7777(6) 0.12551(12) 0.069 Uiso 1 calc R .
O2A O 0.5854(8) 0.4959(6) 0.13869(14) 0.098(2) Uani 1 d . .
C2A C 0.3584(8) 0.5993(8) 0.0823(2) 0.058(2) Uani 1 d . .
H2A1 H 0.2865(8) 0.5358(8) 0.0753(2) 0.069 Uiso 1 calc R .
O3A O 0.6656(6) 0.7099(5) 0.14924(12) 0.075(2) Uani 1 d . .
C3A C 0.5003(8) 0.5638(8) 0.0691(2) 0.060(2) Uani 1 d . .
H3A H 0.5751(8) 0.5779(8) 0.0828(2) 0.071 Uiso 1 calc R .
C4A C 0.3495(8) 0.6135(8) 0.1146(2) 0.061(2) Uani 1 d . .
H4A H 0.3485(8) 0.5201(8) 0.1228(2) 0.074 Uiso 1 calc R .
C5A C 0.2130(9) 0.6887(9) 0.1231(2) 0.078(3) Uani 1 d . .
H5A1 H 0.2088(9) 0.6969(9) 0.1433(2) 0.117 Uiso 1 calc R .
H5A2 H 0.1347(9) 0.6361(9) 0.1165(2) 0.117 Uiso 1 calc R .
H5A3 H 0.2112(9) 0.7797(9) 0.1148(2) 0.117 Uiso 1 calc R .
C6A C 0.5749(9) 0.6210(9) 0.1382(2) 0.065(2) Uani 1 d . .
C7A C 0.7823(11) 0.6413(11) 0.1625(3) 0.132(5) Uani 1 d . .
H7A1 H 0.8388(11) 0.5962(11) 0.1482(3) 0.159 Uiso 1 calc R .
H7A2 H 0.7491(11) 0.5709(11) 0.1755(3) 0.159 Uiso 1 calc R .
C8A C 0.8670(11) 0.7458(10) 0.1780(3) 0.080(3) Uani 1 d . .
C9A C 0.8731(13) 0.7441(14) 0.2072(3) 0.125(4) Uani 1 d . .
H9A H 0.8172(13) 0.6837(14) 0.2176(3) 0.150 Uiso 1 calc R .
C10A C 0.9633(23) 0.8333(23) 0.2208(4) 0.202(11) Uani 1 d . .
H10A H 0.9762(23) 0.8288(23) 0.2402(4) 0.243 Uiso 1 calc R .
C11A C 1.0289(23) 0.9229(18) 0.2057(7) 0.193(14) Uani 1 d . .
H11A H 1.0820(23) 0.9877(18) 0.2155(7) 0.232 Uiso 1 calc R .
C12A C 1.0296(18) 0.9338(22) 0.1770(6) 0.183(11) Uani 1 d . .
H12A H 1.0836(18) 0.9976(22) 0.1672(6) 0.219 Uiso 1 calc R .
C13A C 0.9403(15) 0.8386(16) 0.1640(3) 0.116(4) Uani 1 d . .
H13A H 0.9322(15) 0.8411(16) 0.1445(3) 0.139 Uiso 1 calc R .
C14A C 0.5727(9) 0.7622(9) 0.0321(2) 0.072(2) Uani 1 d . .
H14A H 0.5251(9) 0.8436(9) 0.0249(2) 0.086 Uiso 1 calc R .
H14B H 0.5934(9) 0.7021(9) 0.0162(2) 0.086 Uiso 1 calc R .
C15A C 0.7067(8) 0.8067(8) 0.0457(2) 0.053(2) Uani 1 d . .
C16A C 0.7014(10) 0.8830(10) 0.0699(2) 0.087(3) Uani 1 d . .
H16A H 0.6157(10) 0.9069(10) 0.0776(2) 0.104 Uiso 1 calc R .
C17A C 0.8245(12) 0.9261(11) 0.0835(2) 0.105(3) Uani 1 d . .
H17A H 0.8205(12) 0.9760(11) 0.1003(2) 0.126 Uiso 1 calc R .
C18A C 0.9453(13) 0.8946(13) 0.0721(2) 0.110(4) Uani 1 d . .
H18A H 1.0266(13) 0.9239(13) 0.0809(2) 0.132 Uiso 1 calc R .
C19A C 0.9536(10) 0.8214(16) 0.0481(3) 0.114(4) Uani 1 d . .
H19A H 1.0399(10) 0.7998(16) 0.0405(3) 0.137 Uiso 1 calc R .
C20A C 0.8331(10) 0.7780(10) 0.0347(2) 0.086(3) Uani 1 d . .
H20A H 0.8393(10) 0.7283(10) 0.0179(2) 0.103 Uiso 1 calc R .
C21A C 0.5190(9) 0.4311(9) 0.0539(2) 0.059(2) Uani 1 d . .
O4A O 0.4437(6) 0.4110(6) 0.03021(12) 0.073(2) Uani 1 d . .
C22A C 0.5966(10) 0.3198(10) 0.0597(2) 0.081(3) Uani 1 d . .
H22A H 0.6591(10) 0.3083(10) 0.0745(2) 0.097 Uiso 1 calc R .
C23A C 0.5614(12) 0.2218(9) 0.0379(2) 0.088(3) Uani 1 d . .
H23A H 0.5962(12) 0.1321(9) 0.0362(2) 0.105 Uiso 1 calc R .
C24A C 0.4738(11) 0.2793(10) 0.0212(2) 0.086(3) Uani 1 d . .
H24A H 0.4361(11) 0.2375(10) 0.0052(2) 0.104 Uiso 1 calc R .
N1B N 0.5045(7) 0.1665(7) 0.21434(13) 0.062(2) Uani 1 d . .
O1B O 0.6842(6) 0.3289(7) 0.20824(12) 0.083(2) Uani 1 d . .
C1B C 0.6231(9) 0.2212(9) 0.2038(2) 0.061(2) Uani 1 d . .
N2B N 0.5397(6) 0.1921(6) 0.13923(12) 0.055(2) Uani 1 d . .
H2B H 0.5341(6) 0.2812(6) 0.13977(12) 0.066 Uiso 1 calc R .
C2B C 0.6426(7) 0.0963(7) 0.18364(15) 0.051(2) Uani 1 d . .
H2B1 H 0.7168(7) 0.0357(7) 0.19067(15) 0.061 Uiso 1 calc R .
O2B O 0.4299(7) -0.0029(6) 0.12634(12) 0.080(2) Uani 1 d . .
O3B O 0.3464(6) 0.2070(6) 0.11479(11) 0.074(2) Uani 1 d . .
C3B C 0.5002(8) 0.0475(8) 0.1953(2) 0.059(2) Uani 1 d . .
H3B H 0.4279(8) 0.0612(8) 0.1811(2) 0.071 Uiso 1 calc R .
C4B C 0.6625(8) 0.1233(7) 0.1522(2) 0.057(2) Uani 1 d . .
H4B H 0.6729(8) 0.0327(7) 0.1430(2) 0.069 Uiso 1 calc R .
C5B C 0.7908(8) 0.2058(9) 0.1456(2) 0.075(2) Uani 1 d . .
H5B1 H 0.7976(8) 0.2194(9) 0.1256(2) 0.112 Uiso 1 calc R .
H5B2 H 0.8711(8) 0.1564(9) 0.1522(2) 0.112 Uiso 1 calc R .
H5B3 H 0.7857(8) 0.2944(9) 0.1549(2) 0.112 Uiso 1 calc R .
C6B C 0.4401(9) 0.1219(8) 0.1270(2) 0.059(2) Uani 1 d . .
C7B C 0.2336(12) 0.1348(11) 0.1014(3) 0.117(4) Uani 1 d . .
H7B1 H 0.1762(12) 0.0898(11) 0.1155(3) 0.140 Uiso 1 calc R .
H7B2 H 0.2698(12) 0.0639(11) 0.0888(3) 0.140 Uiso 1 calc R .
C8B C 0.1482(10) 0.2374(10) 0.0849(2) 0.074(3) Uani 1 d . .
C9B C 0.0617(12) 0.3311(13) 0.0974(2) 0.101(3) Uani 1 d . .
H9B H 0.0538(12) 0.3318(13) 0.1170(2) 0.122 Uiso 1 calc R .
C10B C -0.0152(12) 0.4258(14) 0.0815(4) 0.118(4) Uani 1 d . .
H10B H -0.0687(12) 0.4951(14) 0.0899(4) 0.142 Uiso 1 calc R .
C11B C -0.0065(15) 0.4096(15) 0.0523(4) 0.129(6) Uani 1 d . .
H11B H -0.0601(15) 0.4671(15) 0.0409(4) 0.155 Uiso 1 calc R .
C12B C 0.0726(17) 0.3183(18) 0.0404(3) 0.139(5) Uani 1 d . .
H12B H 0.0750(17) 0.3114(18) 0.0208(3) 0.167 Uiso 1 calc R .
C13B C 0.1528(11) 0.2317(12) 0.0565(3) 0.111(4) Uani 1 d . .
H13B H 0.2113(11) 0.1680(12) 0.0477(3) 0.133 Uiso 1 calc R .
C14B C 0.4087(8) 0.2211(8) 0.2350(2) 0.061(2) Uani 1 d . .
H14C H 0.4545(8) 0.2937(8) 0.2457(2) 0.073 Uiso 1 calc R .
H14D H 0.3836(8) 0.1476(8) 0.2480(2) 0.073 Uiso 1 calc R .
C15B C 0.2779(8) 0.2794(8) 0.2218(2) 0.058(2) Uani 1 d . .
C16B C 0.2793(10) 0.3420(10) 0.1958(2) 0.089(3) Uani 1 d . .
H16B H 0.3622(10) 0.3506(10) 0.1859(2) 0.106 Uiso 1 calc R .
C17B C 0.1567(13) 0.3924(11) 0.1844(2) 0.116(4) Uani 1 d . .
H17B H 0.1562(13) 0.4345(11) 0.1667(2) 0.140 Uiso 1 calc R .
C18B C 0.0358(12) 0.3792(12) 0.1997(3) 0.108(4) Uani 1 d . .
H18B H -0.0465(12) 0.4155(12) 0.1926(3) 0.129 Uiso 1 calc R .
C19B C 0.0354(11) 0.3162(14) 0.2241(3) 0.108(4) Uani 1 d . .
H19B H -0.0480(11) 0.3050(14) 0.2337(3) 0.129 Uiso 1 calc R .
C20B C 0.1563(9) 0.2660(9) 0.2358(2) 0.078(3) Uani 1 d . .
H20B H 0.1544(9) 0.2229(9) 0.2534(2) 0.094 Uiso 1 calc R .
C21B C 0.4856(9) -0.0907(9) 0.2083(2) 0.062(2) Uani 1 d . .
O4B O 0.5672(7) -0.1191(7) 0.23052(14) 0.105(2) Uani 1 d . .
C22B C 0.4139(13) -0.1999(12) 0.2007(2) 0.106(4) Uani 1 d . .
H22B H 0.3495(13) -0.2030(12) 0.1861(2) 0.127 Uiso 1 calc R .
C23B C 0.4484(21) -0.3081(15) 0.2177(3) 0.154(7) Uani 1 d . .
H23B H 0.4145(21) -0.3984(15) 0.2167(3) 0.184 Uiso 1 calc R .
C24B C 0.5401(18) -0.2595(14) 0.2360(3) 0.153(7) Uani 1 d . .
H24B H 0.5806(18) -0.3110(14) 0.2504(3) 0.184 Uiso 1 calc R .

loop_
_atom_type_symbol
_atom_type_description
_atom_type_scat_dispersion_real
_atom_type_scat_dispersion_imag
_atom_type_scat_source
C C 0.0033 0.0016 'International Tables Vol C Tables 4.2.6.8 and 6.1.1.4'
H H 0.0000 0.0000 'International Tables Vol C Tables 4.2.6.8 and 6.1.1.4'
N N 0.0061 0.0033 'International Tables Vol C Tables 4.2.6.8 and 6.1.1.4'
O O 0.0106 0.0060 'International Tables Vol C Tables 4.2.6.8 and 6.1.1.4'

loop_
_geom_angle_atom_site_label_1
_geom_angle_atom_site_label_2
_geom_angle_atom_site_label_3
_geom_angle
_geom_angle_site_symmetry_1
_geom_angle_site_symmetry_3
_geom_angle_publ_flag
C1A N1A C14A 130.8(8) . . ?
C1A N1A C3A 95.1(7) . . ?
C14A N1A C3A 132.6(7) . . ?
O1A C1A N1A 130.6(9) . . ?
O1A C1A C2A 137.4(8) . . ?
N1A C1A C2A 92.1(7) . . ?
C6A N2A C4A 121.4(6) . . ?
C1A C2A C4A 118.9(6) . . ?
C1A C2A C3A 85.9(6) . . ?
C4A C2A C3A 118.2(6) . . ?
C6A O3A C7A 112.8(6) . . ?
N1A C3A C21A 116.6(7) . . ?
N1A C3A C2A 86.5(5) . . ?
C21A C3A C2A 119.8(7) . . ?
N2A C4A C2A 112.5(6) . . ?
N2A C4A C5A 108.9(6) . . ?
C2A C4A C5A 110.3(6) . . ?
O2A C6A O3A 125.4(8) . . ?
O2A C6A N2A 123.3(8) . . ?
O3A C6A N2A 111.4(7) . . ?
O3A C7A C8A 109.4(8) . . ?
C13A C8A C9A 119.2(11) . . ?
C13A C8A C7A 120.3(13) . . ?
C9A C8A C7A 120.6(14) . . ?
C10A C9A C8A 118.9(15) . . ?
C11A C10A C9A 117.9(20) . . ?
C10A C11A C12A 127.5(24) . . ?
C11A C12A C13A 112.6(21) . . ?
C8A C13A C12A 123.6(16) . . ?
N1A C14A C15A 112.8(6) . . ?
C20A C15A C16A 117.9(8) . . ?
C20A C15A C14A 123.3(7) . . ?
C16A C15A C14A 118.8(8) . . ?
C15A C16A C17A 120.7(9) . . ?
C18A C17A C16A 119.1(10) . . ?
C17A C18A C19A 121.5(11) . . ?
C18A C19A C20A 119.8(10) . . ?
C15A C20A C19A 121.0(9) . . ?
C22A C21A O4A 111.0(7) . . ?
C22A C21A C3A 131.4(8) . . ?
O4A C21A C3A 117.6(7) . . ?
C21A O4A C24A 106.2(7) . . ?
C21A C22A C23A 104.2(8) . . ?
C24A C23A C22A 108.4(9) . . ?
C23A C24A O4A 110.2(9) . . ?
C1B N1B C14B 130.4(7) . . ?
C1B N1B C3B 95.8(6) . . ?
C14B N1B C3B 133.4(7) . . ?
O1B C1B N1B 132.7(8) . . ?
O1B C1B C2B 135.6(8) . . ?
N1B C1B C2B 91.6(7) . . ?
C6B N2B C4B 122.3(6) . . ?
C4B C2B C1B 119.0(6) . . ?
C4B C2B C3B 120.8(6) . . ?
C1B C2B C3B 84.7(6) . . ?
C6B O3B C7B 113.7(7) . . ?
N1B C3B C21B 117.2(7) . . ?
N1B C3B C2B 87.6(5) . . ?
C21B C3B C2B 120.5(6) . . ?
N2B C4B C5B 109.4(6) . . ?
N2B C4B C2B 112.3(6) . . ?
C5B C4B C2B 113.3(7) . . ?
O2B C6B N2B 125.9(7) . . ?
O2B C6B O3B 122.6(8) . . ?
N2B C6B O3B 111.5(7) . . ?
O3B C7B C8B 109.0(8) . . ?
C13B C8B C9B 118.7(10) . . ?
C13B C8B C7B 118.3(11) . . ?
C9B C8B C7B 122.9(11) . . ?
C8B C9B C10B 121.6(12) . . ?
C11B C10B C9B 115.4(13) . . ?
C12B C11B C10B 123.1(13) . . ?
C11B C12B C13B 120.1(15) . . ?
C8B C13B C12B 120.9(13) . . ?
N1B C14B C15B 112.7(6) . . ?
C20B C15B C16B 119.5(9) . . ?
C20B C15B C14B 118.8(8) . . ?
C16B C15B C14B 121.8(8) . . ?
C15B C16B C17B 119.8(10) . . ?
C18B C17B C16B 118.8(10) . . ?
C19B C18B C17B 120.8(10) . . ?
C18B C19B C20B 121.1(11) . . ?
C15B C20B C19B 120.0(9) . . ?
C22B C21B O4B 111.1(9) . . ?
C22B C21B C3B 131.7(9) . . ?
O4B C21B C3B 117.0(8) . . ?
C21B O4B C24B 103.5(10) . . ?
C21B C22B C23B 109.0(12) . . ?
C24B C23B C22B 106.3(13) . . ?
C23B C24B O4B 110.1(13) . . ?

loop_
_geom_bond_atom_site_label_1
_geom_bond_atom_site_label_2
_geom_bond_distance
_geom_bond_site_symmetry_2
_geom_bond_publ_flag
N1A C1A 1.348(10) . ?
N1A C14A 1.453(10) . ?
N1A C3A 1.477(10) . ?
C1A O1A 1.216(10) . ?
C1A C2A 1.520(11) . ?
N2A C6A 1.359(10) . ?
N2A C4A 1.441(9) . ?
O2A C6A 1.208(9) . ?
C2A C4A 1.537(10) . ?
C2A C3A 1.541(10) . ?
O3A C6A 1.329(9) . ?
O3A C7A 1.446(9) . ?
C3A C21A 1.477(10) . ?
C4A C5A 1.554(10) . ?
C7A C8A 1.489(13) . ?
C8A C13A 1.32(2) . ?
C8A C9A 1.387(15) . ?
C9A C10A 1.38(2) . ?
C10A C11A 1.29(3) . ?
C11A C12A 1.36(3) . ?
C12A C13A 1.40(2) . ?
C14A C15A 1.503(11) . ?
C15A C20A 1.351(11) . ?
C15A C16A 1.364(11) . ?
C16A C17A 1.412(12) . ?
C17A C18A 1.318(14) . ?
C18A C19A 1.339(15) . ?
C19A C20A 1.387(14) . ?
C21A C22A 1.334(11) . ?
C21A O4A 1.349(9) . ?
O4A C24A 1.368(10) . ?
C22A C23A 1.439(12) . ?
C23A C24A 1.282(13) . ?
N1B C1B 1.353(10) . ?
N1B C14B 1.443(10) . ?
N1B C3B 1.457(9) . ?
O1B C1B 1.210(9) . ?
C1B C2B 1.546(11) . ?
N2B C6B 1.307(10) . ?
N2B C4B 1.487(9) . ?
C2B C4B 1.524(10) . ?
C2B C3B 1.551(10) . ?
O2B C6B 1.206(8) . ?
O3B C6B 1.350(8) . ?
O3B C7B 1.438(10) . ?
C3B C21B 1.471(11) . ?
C4B C5B 1.501(10) . ?
C7B C8B 1.503(12) . ?
C8B C13B 1.345(14) . ?
C8B C9B 1.363(14) . ?
C9B C10B 1.39(2) . ?
C10B C11B 1.39(2) . ?
C11B C12B 1.29(2) . ?
C12B C13B 1.37(2) . ?
C14B C15B 1.514(11) . ?
C15B C20B 1.352(11) . ?
C15B C16B 1.368(11) . ?
C16B C17B 1.386(13) . ?
C17B C18B 1.38(2) . ?
C18B C19B 1.304(15) . ?
C19B C20B 1.377(14) . ?
C21B C22B 1.307(12) . ?
C21B O4B 1.343(10) . ?
O4B C24B 1.401(14) . ?
C22B C23B 1.36(2) . ?
C23B C24B 1.32(2) . ?

loop_
_geom_torsion_atom_site_label_1
_geom_torsion_atom_site_label_2
_geom_torsion_atom_site_label_3
_geom_torsion_atom_site_label_4
_geom_torsion
_geom_torsion_site_symmetry_1
_geom_torsion_site_symmetry_2
_geom_torsion_site_symmetry_3
_geom_torsion_site_symmetry_4
_geom_torsion_publ_flag
C14A N1A C1A O1A 8.1(14) . . . . ?
C3A N1A C1A O1A 175.2(8) . . . . ?
C14A N1A C1A C2A -172.4(8) . . . . ?
C3A N1A C1A C2A -5.3(6) . . . . ?
O1A C1A C2A C4A -55.4(13) . . . . ?
N1A C1A C2A C4A 125.2(7) . . . . ?
O1A C1A C2A C3A -175.5(10) . . . . ?
N1A C1A C2A C3A 5.1(6) . . . . ?
C1A N1A C3A C21A 127.0(7) . . . . ?
C14A N1A C3A C21A -66.2(11) . . . . ?
C1A N1A C3A C2A 5.3(6) . . . . ?
C14A N1A C3A C2A 172.0(8) . . . . ?
C1A C2A C3A N1A -4.7(5) . . . . ?
C4A C2A C3A N1A -125.4(7) . . . . ?
C1A C2A C3A C21A -123.5(8) . . . . ?
C4A C2A C3A C21A 115.8(8) . . . . ?
C6A N2A C4A C2A -99.7(8) . . . . ?
C6A N2A C4A C5A 137.7(7) . . . . ?
C1A C2A C4A N2A -59.5(9) . . . . ?
C3A C2A C4A N2A 42.2(9) . . . . ?
C1A C2A C4A C5A 62.3(9) . . . . ?
C3A C2A C4A C5A 164.0(7) . . . . ?
C7A O3A C6A O2A -0.3(14) . . . . ?
C7A O3A C6A N2A 179.4(8) . . . . ?
C4A N2A C6A O2A 3.9(13) . . . . ?
C4A N2A C6A O3A -175.7(6) . . . . ?
C6A O3A C7A C8A -171.4(10) . . . . ?
O3A C7A C8A C13A -70.0(14) . . . . ?
O3A C7A C8A C9A 111.9(12) . . . . ?
C13A C8A C9A C10A -4.6(19) . . . . ?
C7A C8A C9A C10A 173.6(12) . . . . ?
C8A C9A C10A C11A 6.0(26) . . . . ?
C9A C10A C11A C12A -6.1(37) . . . . ?
C10A C11A C12A C13A 3.9(34) . . . . ?
C9A C8A C13A C12A 2.7(18) . . . . ?
C7A C8A C13A C12A -175.5(11) . . . . ?
C11A C12A C13A C8A -2.0(23) . . . . ?
C1A N1A C14A C15A 106.0(9) . . . . ?
C3A N1A C14A C15A -56.4(11) . . . . ?
N1A C14A C15A C20A 128.2(9) . . . . ?
N1A C14A C15A C16A -53.5(10) . . . . ?
C20A C15A C16A C17A -2.2(13) . . . . ?
C14A C15A C16A C17A 179.5(9) . . . . ?
C15A C16A C17A C18A 1.7(16) . . . . ?
C16A C17A C18A C19A -0.8(18) . . . . ?
C17A C18A C19A C20A 0.4(20) . . . . ?
C16A C15A C20A C19A 1.8(15) . . . . ?
C14A C15A C20A C19A -180.0(10) . . . . ?
C18A C19A C20A C15A -0.9(19) . . . . ?
N1A C3A C21A C22A 144.4(9) . . . . ?
C2A C3A C21A C22A -113.6(10) . . . . ?
N1A C3A C21A O4A -38.0(10) . . . . ?
C2A C3A C21A O4A 64.0(10) . . . . ?
C22A C21A O4A C24A 1.3(9) . . . . ?
C3A C21A O4A C24A -176.7(7) . . . . ?
O4A C21A C22A C23A -1.8(10) . . . . ?
C3A C21A C22A C23A 175.9(9) . . . . ?
C21A C22A C23A C24A 1.7(11) . . . . ?
C22A C23A C24A O4A -1.0(11) . . . . ?
C21A O4A C24A C23A -0.2(10) . . . . ?
C14B N1B C1B O1B 0.4(15) . . . . ?
C3B N1B C1B O1B 173.5(10) . . . . ?
C14B N1B C1B C2B -177.5(7) . . . . ?
C3B N1B C1B C2B -4.4(6) . . . . ?
O1B C1B C2B C4B -51.2(12) . . . . ?
N1B C1B C2B C4B 126.5(7) . . . . ?
O1B C1B C2B C3B -173.6(10) . . . . ?
N1B C1B C2B C3B 4.1(5) . . . . ?
C1B N1B C3B C21B 127.6(7) . . . . ?
C14B N1B C3B C21B -59.6(11) . . . . ?
C1B N1B C3B C2B 4.3(6) . . . . ?
C14B N1B C3B C2B 177.1(7) . . . . ?
C4B C2B C3B N1B -124.6(6) . . . . ?
C1B C2B C3B N1B -3.8(5) . . . . ?
C4B C2B C3B C21B 115.0(8) . . . . ?
C1B C2B C3B C21B -124.2(8) . . . . ?
C6B N2B C4B C5B 139.7(8) . . . . ?
C6B N2B C4B C2B -93.5(8) . . . . ?
C1B C2B C4B N2B -62.6(8) . . . . ?
C3B C2B C4B N2B 39.4(9) . . . . ?
C1B C2B C4B C5B 62.1(9) . . . . ?
C3B C2B C4B C5B 164.1(7) . . . . ?
C4B N2B C6B O2B 5.1(13) . . . . ?
C4B N2B C6B O3B -174.7(6) . . . . ?
C7B O3B C6B O2B 0.9(13) . . . . ?
C7B O3B C6B N2B -179.3(8) . . . . ?
C6B O3B C7B C8B -171.6(8) . . . . ?
O3B C7B C8B C13B 109.8(11) . . . . ?
O3B C7B C8B C9B -73.4(13) . . . . ?
C13B C8B C9B C10B -3.8(15) . . . . ?
C7B C8B C9B C10B 179.4(9) . . . . ?
C8B C9B C10B C11B 5.4(16) . . . . ?
C9B C10B C11B C12B -3.5(20) . . . . ?
C10B C11B C12B C13B 0.1(24) . . . . ?
C9B C8B C13B C12B 0.1(17) . . . . ?
C7B C8B C13B C12B 177.1(11) . . . . ?
C11B C12B C13B C8B 1.7(21) . . . . ?
C1B N1B C14B C15B 102.6(9) . . . . ?
C3B N1B C14B C15B -67.9(10) . . . . ?
N1B C14B C15B C20B 145.4(7) . . . . ?
N1B C14B C15B C16B -33.0(11) . . . . ?
C20B C15B C16B C17B 0.8(14) . . . . ?
C14B C15B C16B C17B 179.2(9) . . . . ?
C15B C16B C17B C18B 0.5(15) . . . . ?
C16B C17B C18B C19B -2.3(17) . . . . ?
C17B C18B C19B C20B 2.6(19) . . . . ?
C16B C15B C20B C19B -0.6(14) . . . . ?
C14B C15B C20B C19B -179.0(9) . . . . ?
C18B C19B C20B C15B -1.2(17) . . . . ?
N1B C3B C21B C22B 140.4(10) . . . . ?
C2B C3B C21B C22B -115.3(11) . . . . ?
N1B C3B C21B O4B -46.2(10) . . . . ?
C2B C3B C21B O4B 58.2(10) . . . . ?
C22B C21B O4B C24B 0.7(11) . . . . ?
C3B C21B O4B C24B -174.1(9) . . . . ?
O4B C21B C22B C23B -1.4(13) . . . . ?
C3B C21B C22B C23B 172.4(10) . . . . ?
C21B C22B C23B C24B 1.5(17) . . . . ?
C22B C23B C24B O4B -1.1(19) . . . . ?
C21B O4B C24B C23B 0.3(15) . . . . ?
